data_2225888
loop_
_publ_author_name
'Xie, Yun-Man'
'Li, Yu-Min'

_publ_section_title
;
 (<i>Z</i>)-<i>N</i>-(3-Nicotinoyl-1,3-thiazolidin-2-ylidene)cyanamide
;
_journal_coeditor_code HG2674
_journal_issue 5
_journal_name_full 'Acta Crystallographica Section E'
_journal_page_first o1158
_journal_paper_doi 10.1107/S1600536810014406
_journal_volume 66
_journal_year 2010
_chemical_formula_iupac 'C10 H8 N4 O S'
_chemical_formula_moiety 'C10 H8 N4 O S'
_chemical_formula_sum 'C10 H8 N4 O S'
_chemical_formula_weight 232.26
_chemical_name_systematic
;
(<i>Z</i>)-<i>N</i>-(3-Nicotinoyl-1,3-thiazolidin-2-ylidene)cyanamide
;
_space_group_IT_number 14
_symmetry_cell_setting monoclinic
_symmetry_space_group_name_Hall '-P 2ybc'
_symmetry_space_group_name_H-M 'P 1 21/c 1'
_atom_sites_solution_hydrogens geom
_atom_sites_solution_primary direct
_atom_sites_solution_secondary difmap
_audit_creation_method SHELXL-97
_cell_angle_alpha 90.00
_cell_angle_beta 94.62(3)
_cell_angle_gamma 90.00
_cell_formula_units_Z 4
_cell_length_a 5.9180(12)
_cell_length_b 15.182(3)
_cell_length_c 11.448(2)
_cell_measurement_reflns_used 3351
_cell_measurement_temperature 173(2)
_cell_measurement_theta_max 27.4714
_cell_measurement_theta_min 1.3413
_cell_volume 1025.2(3)
_computing_cell_refinement 'CrystalClear (Rigaku, 2007)'
_computing_data_collection 'CrystalClear (Rigaku, 2007)'
_computing_data_reduction 'CrystalClear (Rigaku, 2007)'
_computing_molecular_graphics 'SHELXL97 (Sheldrick, 2008)'
_computing_publication_material 'SHELXTL (Sheldrick, 2008)'
_computing_structure_refinement 'SHELXL97 (Sheldrick, 2008)'
_computing_structure_solution 'SHELXS97 (Sheldrick, 2008)'
_diffrn_ambient_temperature 173(2)
_diffrn_measured_fraction_theta_full 0.999
_diffrn_measured_fraction_theta_max 0.999
_diffrn_measurement_device_type 'Rigaku Mercury CCD/AFC'
_diffrn_measurement_method '\f and \w'
_diffrn_radiation_monochromator 'Graphite Monochromator'
_diffrn_radiation_source 'Sealed Tube'
_diffrn_radiation_type MoK\a
_diffrn_radiation_wavelength 0.71073
_diffrn_reflns_av_R_equivalents 0.0536
_diffrn_reflns_av_sigmaI/netI 0.0381
_diffrn_reflns_limit_h_max 7
_diffrn_reflns_limit_h_min -6
_diffrn_reflns_limit_k_max 18
_diffrn_reflns_limit_k_min -18
_diffrn_reflns_limit_l_max 13
_diffrn_reflns_limit_l_min -13
_diffrn_reflns_number 7491
_diffrn_reflns_theta_full 25.01
_diffrn_reflns_theta_max 25.01
_diffrn_reflns_theta_min 2.23
_diffrn_standards_number 0
_exptl_absorpt_coefficient_mu 0.298
_exptl_absorpt_correction_T_max 0.9853
_exptl_absorpt_correction_T_min 0.9511
_exptl_absorpt_correction_type multi-scan
_exptl_absorpt_process_details '(CrystalClear; Rigaku, 2007)'
_exptl_crystal_colour Colorless
_exptl_crystal_density_diffrn 1.505
_exptl_crystal_density_method 'not measured'
_exptl_crystal_description needle
_exptl_crystal_F_000 480
_exptl_crystal_size_max 0.17
_exptl_crystal_size_mid 0.07
_exptl_crystal_size_min 0.05
_refine_diff_density_max 0.283
_refine_diff_density_min -0.191
_refine_ls_extinction_method none
_refine_ls_goodness_of_fit_ref 1.148
_refine_ls_hydrogen_treatment constr
_refine_ls_matrix_type full
_refine_ls_number_parameters 145
_refine_ls_number_reflns 1799
_refine_ls_number_restraints 0
_refine_ls_restrained_S_all 1.148
_refine_ls_R_factor_all 0.0469
_refine_ls_R_factor_gt 0.0433
_refine_ls_shift/su_max 0.001
_refine_ls_shift/su_mean 0.000
_refine_ls_structure_factor_coef Fsqd
_refine_ls_weighting_details 'calc w=1/[\s^2^(Fo^2^)+(0.0269P)^2^+0.7053P] where P=(Fo^2^+2Fc^2^)/3'
_refine_ls_weighting_scheme calc
_refine_ls_wR_factor_gt 0.0926
_refine_ls_wR_factor_ref 0.0945
_reflns_number_gt 1699
_reflns_number_total 1799
_reflns_threshold_expression I>2sigma(I)
_cod_data_source_file hg2674.cif
_cod_data_source_block I
_cod_depositor_comments
;
The following automatic conversions were performed:
'_symmetry_cell_setting' value 'Monoclinic' changed to 'monoclinic'
according to '/home/saulius/struct/CIF-dictionaries/cif_core.dic'
dictionary named 'cif_core.dic' version 2.4.1 from 2010-06-29.

Automatic conversion script
Id: cif_fix_enum 1527 2010-12-29 10:47:43Z saulius 
;
_cod_original_cell_volume 1025.2(4)
_cod_original_sg_symbol_H-M 'P 21/c'
_cod_database_code 2225888
_cod_database_fobs_code 2225888

loop_
_symmetry_equiv_pos_as_xyz
'x, y, z'
'-x, y+1/2, -z+1/2'
'-x, -y, -z'
'x, -y-1/2, z-1/2'

loop_
_atom_site_type_symbol
_atom_site_label
_atom_site_fract_x
_atom_site_fract_y
_atom_site_fract_z
_atom_site_U_iso_or_equiv
_atom_site_adp_type
_atom_site_calc_flag
_atom_site_refinement_flags
_atom_site_occupancy
_atom_site_disorder_assembly
_atom_site_disorder_group
S S1 0.07382(9) 0.71271(4) 0.18314(5) 0.02782(18) Uani d . 1 . .
O O1 0.6823(2) 0.58746(10) -0.01165(14) 0.0305(4) Uani d . 1 . .
N N1 0.0795(3) 0.54439(13) -0.29129(17) 0.0316(5) Uani d . 1 . .
N N2 0.3613(3) 0.63953(12) 0.05512(15) 0.0230(4) Uani d . 1 . .
N N3 0.0875(3) 0.72532(12) -0.05117(15) 0.0253(4) Uani d . 1 . .
N N4 -0.2685(4) 0.81222(15) -0.06511(18) 0.0426(6) Uani d . 1 . .
C C1 0.5188(4) 0.60983(14) -0.2489(2) 0.0264(5) Uani d . 1 . .
H H1A 0.6663 0.6306 -0.2347 0.032 Uiso calc R 1 . .
C C2 0.4329(4) 0.58936(16) -0.3616(2) 0.0318(5) Uani d . 1 . .
H H2A 0.5202 0.5972 -0.4248 0.038 Uiso calc R 1 . .
C C3 0.2154(4) 0.55716(16) -0.3780(2) 0.0338(6) Uani d . 1 . .
H H3B 0.1591 0.5434 -0.4540 0.041 Uiso calc R 1 . .
C C4 0.1635(4) 0.56544(14) -0.1829(2) 0.0262(5) Uani d . 1 . .
H H4A 0.0720 0.5573 -0.1214 0.031 Uiso calc R 1 . .
C C5 0.3806(3) 0.59877(13) -0.15738(19) 0.0217(5) Uani d . 1 . .
C C6 0.4871(4) 0.60973(13) -0.03604(19) 0.0228(5) Uani d . 1 . .
C C7 0.4663(4) 0.63253(15) 0.17646(18) 0.0254(5) Uani d . 1 . .
H H7A 0.5699 0.6811 0.1940 0.030 Uiso calc R 1 . .
H H7B 0.5496 0.5777 0.1871 0.030 Uiso calc R 1 . .
C C8 0.2732(4) 0.63538(15) 0.25500(19) 0.0268(5) Uani d . 1 . .
H H8A 0.3252 0.6557 0.3329 0.032 Uiso calc R 1 . .
H H8B 0.2048 0.5777 0.2611 0.032 Uiso calc R 1 . .
C C9 0.1716(3) 0.69261(14) 0.04735(19) 0.0222(5) Uani d . 1 . .
C C10 -0.1045(4) 0.77156(15) -0.05189(18) 0.0280(5) Uani d . 1 . .

loop_
_atom_site_aniso_label
_atom_site_aniso_U_11
_atom_site_aniso_U_22
_atom_site_aniso_U_33
_atom_site_aniso_U_12
_atom_site_aniso_U_13
_atom_site_aniso_U_23
S1 0.0233(3) 0.0389(4) 0.0215(3) 0.0052(2) 0.0034(2) -0.0013(2)
O1 0.0204(9) 0.0388(9) 0.0324(9) 0.0057(7) 0.0024(6) 0.0012(7)
N1 0.0276(11) 0.0311(11) 0.0363(12) -0.0026(8) 0.0029(9) -0.0036(9)
N2 0.0185(9) 0.0278(10) 0.0228(10) 0.0038(7) 0.0023(7) 0.0007(8)
N3 0.0237(10) 0.0293(10) 0.0232(10) 0.0055(8) 0.0044(7) 0.0029(8)
N4 0.0399(13) 0.0566(14) 0.0306(12) 0.0207(12) -0.0015(9) -0.0012(10)
C1 0.0205(11) 0.0250(11) 0.0342(13) -0.0001(9) 0.0058(9) -0.0007(10)
C2 0.0334(14) 0.0362(13) 0.0272(13) 0.0006(11) 0.0104(10) -0.0007(10)
C3 0.0368(14) 0.0371(14) 0.0272(13) -0.0029(11) 0.0006(10) -0.0058(10)
C4 0.0252(12) 0.0246(11) 0.0300(12) 0.0030(9) 0.0088(9) 0.0000(9)
C5 0.0192(11) 0.0197(10) 0.0267(11) 0.0029(8) 0.0037(8) 0.0000(9)
C6 0.0202(12) 0.0202(11) 0.0286(12) -0.0009(9) 0.0057(9) 0.0007(9)
C7 0.0232(12) 0.0272(11) 0.0252(12) 0.0028(9) -0.0014(9) -0.0013(9)
C8 0.0259(12) 0.0303(12) 0.0237(12) -0.0016(10) -0.0014(9) 0.0030(9)
C9 0.0176(11) 0.0222(10) 0.0270(12) -0.0015(9) 0.0034(9) -0.0004(9)
C10 0.0311(13) 0.0344(12) 0.0187(11) 0.0057(11) 0.0037(9) -0.0003(9)

loop_
_atom_type_symbol
_atom_type_description
_atom_type_scat_dispersion_real
_atom_type_scat_dispersion_imag
_atom_type_scat_source
C C 0.0033 0.0016 'International Tables Vol C Tables 4.2.6.8 and 6.1.1.4'
H H 0.0000 0.0000 'International Tables Vol C Tables 4.2.6.8 and 6.1.1.4'
N N 0.0061 0.0033 'International Tables Vol C Tables 4.2.6.8 and 6.1.1.4'
O O 0.0106 0.0060 'International Tables Vol C Tables 4.2.6.8 and 6.1.1.4'
S S 0.1246 0.1234 'International Tables Vol C Tables 4.2.6.8 and 6.1.1.4'

loop_
_geom_angle_atom_site_label_1
_geom_angle_atom_site_label_2
_geom_angle_atom_site_label_3
_geom_angle_site_symmetry_1
_geom_angle_site_symmetry_3
_geom_angle
_geom_angle_publ_flag
C9 S1 C8 . . 92.34(10) ?
C4 N1 C3 . . 116.86(19) ?
C9 N2 C6 . . 128.16(18) ?
C9 N2 C7 . . 112.40(17) ?
C6 N2 C7 . . 117.80(17) ?
C9 N3 C10 . . 118.32(18) ?
C2 C1 C5 . . 118.8(2) ?
C2 C1 H1A . . 120.6 ?
C5 C1 H1A . . 120.6 ?
C3 C2 C1 . . 118.5(2) ?
C3 C2 H2A . . 120.8 ?
C1 C2 H2A . . 120.8 ?
N1 C3 C2 . . 124.1(2) ?
N1 C3 H3B . . 118.0 ?
C2 C3 H3B . . 118.0 ?
N1 C4 C5 . . 123.4(2) ?
N1 C4 H4A . . 118.3 ?
C5 C4 H4A . . 118.3 ?
C4 C5 C1 . . 118.4(2) ?
C4 C5 C6 . . 123.50(19) ?
C1 C5 C6 . . 117.34(19) ?
O1 C6 N2 . . 118.05(19) ?
O1 C6 C5 . . 120.49(19) ?
N2 C6 C5 . . 121.28(18) ?
N2 C7 C8 . . 106.01(17) ?
N2 C7 H7A . . 110.5 ?
C8 C7 H7A . . 110.5 ?
N2 C7 H7B . . 110.5 ?
C8 C7 H7B . . 110.5 ?
H7A C7 H7B . . 108.7 ?
C7 C8 S1 . . 104.14(14) ?
C7 C8 H8A . . 110.9 ?
S1 C8 H8A . . 110.9 ?
C7 C8 H8B . . 110.9 ?
S1 C8 H8B . . 110.9 ?
H8A C8 H8B . . 108.9 ?
N3 C9 N2 . . 122.30(19) ?
N3 C9 S1 . . 125.63(17) ?
N2 C9 S1 . . 112.01(15) ?
N4 C10 N3 . . 172.7(2) ?

loop_
_geom_bond_atom_site_label_1
_geom_bond_atom_site_label_2
_geom_bond_site_symmetry_2
_geom_bond_distance
_geom_bond_publ_flag
S1 C9 . 1.729(2) ?
S1 C8 . 1.814(2) ?
O1 C6 . 1.214(3) ?
N1 C4 . 1.338(3) ?
N1 C3 . 1.342(3) ?
N2 C9 . 1.379(3) ?
N2 C6 . 1.405(3) ?
N2 C7 . 1.479(3) ?
N3 C9 . 1.295(3) ?
N3 C10 . 1.335(3) ?
N4 C10 . 1.150(3) ?
C1 C2 . 1.383(3) ?
C1 C5 . 1.391(3) ?
C1 H1A . 0.9300 ?
C2 C3 . 1.376(3) ?
C2 H2A . 0.9300 ?
C3 H3B . 0.9300 ?
C4 C5 . 1.390(3) ?
C4 H4A . 0.9300 ?
C5 C6 . 1.488(3) ?
C7 C8 . 1.510(3) ?
C7 H7A . 0.9700 ?
C7 H7B . 0.9700 ?
C8 H8A . 0.9700 ?
C8 H8B . 0.9700 ?

loop_
_geom_hbond_atom_site_label_D
_geom_hbond_atom_site_label_H
_geom_hbond_atom_site_label_A
_geom_hbond_site_symmetry_A
_geom_hbond_distance_DH
_geom_hbond_distance_HA
_geom_hbond_distance_DA
_geom_hbond_angle_DHA
C2 H2A N4 4_675 0.93 2.52 3.383(3) 154.2
C8 H8B N1 3_565 0.97 2.55 3.481(3) 162.1

loop_
_geom_torsion_atom_site_label_1
_geom_torsion_atom_site_label_2
_geom_torsion_atom_site_label_3
_geom_torsion_atom_site_label_4
_geom_torsion_site_symmetry_1
_geom_torsion_site_symmetry_2
_geom_torsion_site_symmetry_3
_geom_torsion_site_symmetry_4
_geom_torsion
_geom_torsion_publ_flag
C5 C1 C2 C3 . . . . -1.3(3) ?
C4 N1 C3 C2 . . . . 0.6(4) ?
C1 C2 C3 N1 . . . . 0.2(4) ?
C3 N1 C4 C5 . . . . -0.3(3) ?
N1 C4 C5 C1 . . . . -0.8(3) ?
N1 C4 C5 C6 . . . . -170.6(2) ?
C2 C1 C5 C4 . . . . 1.6(3) ?
C2 C1 C5 C6 . . . . 172.0(2) ?
C9 N2 C6 O1 . . . . 157.6(2) ?
C7 N2 C6 O1 . . . . -6.6(3) ?
C9 N2 C6 C5 . . . . -27.3(3) ?
C7 N2 C6 C5 . . . . 168.55(18) ?
C4 C5 C6 O1 . . . . 135.5(2) ?
C1 C5 C6 O1 . . . . -34.3(3) ?
C4 C5 C6 N2 . . . . -39.5(3) ?
C1 C5 C6 N2 . . . . 150.65(19) ?
C9 N2 C7 C8 . . . . 34.3(2) ?
C6 N2 C7 C8 . . . . -159.14(18) ?
N2 C7 C8 S1 . . . . -36.57(19) ?
C9 S1 C8 C7 . . . . 25.54(16) ?
C10 N3 C9 N2 . . . . 175.9(2) ?
C10 N3 C9 S1 . . . . -7.2(3) ?
C6 N2 C9 N3 . . . . -2.5(3) ?
C7 N2 C9 N3 . . . . 162.4(2) ?
C6 N2 C9 S1 . . . . -179.73(17) ?
C7 N2 C9 S1 . . . . -14.8(2) ?
C8 S1 C9 N3 . . . . 175.7(2) ?
C8 S1 C9 N2 . . . . -7.10(17) ?
C9 N3 C10 N4 . . . . -178(2) ?

loop_
_cod_related_entry_id
_cod_related_entry_database
_cod_related_entry_code
1 ChemSpider 24744930
